data_4077704
loop_
_publ_author_name
'Chui, Kwoli'
'Yang, Qingchuan'
'Mak, Thomas C. W.'
'Xie, Zuowei'

_publ_section_title
;
 Synthesis, Structure, and Reactivity of Organolanthanide Carboranyl
 Compounds and Lanthanacarboranes Derived from a Versatile Ligand,
 Me2C(C5H5)(C2B10H11)
;
_journal_issue 7
_journal_name_full Organometallics
_journal_page_first 1391
_journal_paper_doi 10.1021/om990941o
_journal_volume 19
_journal_year 2000
_chemical_formula_sum 'C32 H70 B20 Li O6 Sm'
_chemical_formula_weight 924.37
_chemical_name_systematic
; 
 ? 
;
_space_group_IT_number 14
_symmetry_cell_setting monoclinic
_symmetry_space_group_name_Hall '-P 2ybc'
_symmetry_space_group_name_H-M 'P 1 21/c 1'
_atom_sites_solution_hydrogens geom
_atom_sites_solution_primary direct
_atom_sites_solution_secondary difmap
_audit_creation_method SHELXL-97
_cell_angle_alpha 90.00
_cell_angle_beta 92.186(3)
_cell_angle_gamma 90.00
_cell_formula_units_Z 4
_cell_length_a 9.8683(3)
_cell_length_b 28.4360(13)
_cell_length_c 17.3400(7)
_cell_measurement_temperature 293(2)
_cell_volume 4862.3(3)
_computing_cell_refinement 'BIOTEX Rigaku'
_computing_data_collection 'RAXIS Rigaku'
_computing_data_reduction 'BIOTEX Rigaku'
_computing_molecular_graphics 'Seimens SHELXTL'
_computing_publication_material 'Seimens SHELXTL'
_computing_structure_refinement 'SHELXL-97 (Sheldrick, 1997)'
_computing_structure_solution 'SHELXS-97 (Sheldrick, 1990)'
_diffrn_ambient_temperature 293(2)
_diffrn_measured_fraction_theta_full 0.840
_diffrn_measured_fraction_theta_max 0.840
_diffrn_measurement_device_type 'IP Rigaku'
_diffrn_measurement_method IP
_diffrn_radiation_monochromator graphite
_diffrn_radiation_source 'rotation anode'
_diffrn_radiation_type MoK\a
_diffrn_radiation_wavelength 0.71073
_diffrn_reflns_av_R_equivalents 0.0434
_diffrn_reflns_av_sigmaI/netI 0.0630
_diffrn_reflns_limit_h_max 11
_diffrn_reflns_limit_h_min 0
_diffrn_reflns_limit_k_max 34
_diffrn_reflns_limit_k_min -34
_diffrn_reflns_limit_l_max 21
_diffrn_reflns_limit_l_min -21
_diffrn_reflns_number 14104
_diffrn_reflns_theta_full 25.57
_diffrn_reflns_theta_max 25.57
_diffrn_reflns_theta_min 1.38
_exptl_absorpt_coefficient_mu 1.246
_exptl_absorpt_correction_T_max 1.049
_exptl_absorpt_correction_T_min 0.971
_exptl_absorpt_correction_type abscor
_exptl_crystal_colour yellow
_exptl_crystal_density_diffrn 1.263
_exptl_crystal_density_meas ?
_exptl_crystal_density_method 'not measured'
_exptl_crystal_description block
_exptl_crystal_F_000 1900
_exptl_crystal_size_max 0.40
_exptl_crystal_size_mid 0.28
_exptl_crystal_size_min 0.21
_refine_diff_density_max 0.603
_refine_diff_density_min -0.657
_refine_diff_density_rms 0.064
_refine_ls_extinction_coef 0.00406(13)
_refine_ls_extinction_expression Fc^*^=kFc[1+0.001xFc^2^\l^3^/sin(2\q)]^-1/4^
_refine_ls_extinction_method SHELXL
_refine_ls_goodness_of_fit_ref 1.088
_refine_ls_hydrogen_treatment constr
_refine_ls_matrix_type full
_refine_ls_number_parameters 542
_refine_ls_number_reflns 7654
_refine_ls_number_restraints 0
_refine_ls_restrained_S_all 1.088
_refine_ls_R_factor_all 0.0516
_refine_ls_R_factor_gt 0.0453
_refine_ls_shift/su_max 0.174
_refine_ls_shift/su_mean 0.021
_refine_ls_structure_factor_coef Fsqd
_refine_ls_weighting_details 'calc w=1/[\s^2^(Fo^2^)+(0.0618P)^2^+0.7992P] where P=(Fo^2^+2Fc^2^)/3'
_refine_ls_weighting_scheme calc
_refine_ls_wR_factor_gt 0.1207
_refine_ls_wR_factor_ref 0.1254
_reflns_number_gt 7045
_reflns_number_total 7654
_reflns_threshold_expression >2sigma(I)
_cod_data_source_file om990941o.cif
_cod_data_source_block compound_6
_cod_depositor_comments
;
The following automatic conversions were performed:
'_atom_site_symetry_multiplicity' tag replaced with
'_atom_site_symmetry_multiplicity'.

Automatic conversion script
Id: cif_correct_tags 1440 2010-10-19 06:21:57Z saulius 

The following automatic conversions were performed:

'_exptl_crystal_density_meas' value 'not measured' was changed to '?'
- the value is perceived as not measured.

Automatic conversion script
Id: cif_fix_values 3008 2015-01-20 13:52:24Z robertas 
;
_cod_original_sg_symbol_H-M P2(1)/c
_cod_database_code 4077704

loop_
_symmetry_equiv_pos_as_xyz
'x, y, z'
'-x, y+1/2, -z+1/2'
'-x, -y, -z'
'x, -y-1/2, z-1/2'

loop_
_atom_site_label
_atom_site_type_symbol
_atom_site_fract_x
_atom_site_fract_y
_atom_site_fract_z
_atom_site_U_iso_or_equiv
_atom_site_adp_type
_atom_site_occupancy
_atom_site_symmetry_multiplicity
_atom_site_calc_flag
_atom_site_refinement_flags
Sm1 Sm 0.473481(8) 0.547406(3) 0.240120(4) 0.06162(3) Uani 1 1 d .
O1 O 1.17731(13) 0.78619(5) 0.24019(9) 0.1127(5) Uani 1 1 d .
O2 O 0.97541(16) 0.78389(7) 0.13445(9) 0.1350(6) Uani 1 1 d .
O3 O 0.91882(15) 0.74307(5) 0.30692(10) 0.1249(6) Uani 1 1 d .
O4 O 0.76411(13) 0.81146(5) 0.24814(9) 0.1011(5) Uani 1 1 d .
O5 O 1.01835(16) 0.84423(6) 0.35594(8) 0.1166(6) Uani 1 1 d .
O6 O 1.00189(17) 0.88287(5) 0.21793(10) 0.1180(6) Uani 1 1 d .
C1 C 0.48474(16) 0.59276(6) 0.11681(10) 0.0757(5) Uani 1 1 d .
C2 C 0.63896(17) 0.59963(6) 0.07637(9) 0.0716(5) Uani 1 1 d .
C3 C 0.75400(18) 0.56492(7) 0.10309(10) 0.0797(6) Uani 1 1 d .
C4 C 0.8855(2) 0.59238(8) 0.12434(14) 0.1121(9) Uani 1 1 d .
H4A H 0.9105 0.6111 0.0811 0.168 Uiso 1 1 calc R
H4B H 0.9571 0.5706 0.1374 0.168 Uiso 1 1 calc R
H4C H 0.8705 0.6124 0.1677 0.168 Uiso 1 1 calc R
C5 C 0.7900(2) 0.53151(8) 0.03624(11) 0.1018(7) Uani 1 1 d .
H5A H 0.8136 0.5498 -0.0078 0.153 Uiso 1 1 calc R
H5B H 0.7132 0.5120 0.0229 0.153 Uiso 1 1 calc R
H5C H 0.8654 0.5121 0.0523 0.153 Uiso 1 1 calc R
C6 C 0.71628(18) 0.53539(6) 0.17246(10) 0.0740(5) Uani 1 1 d .
C7 C 0.7485(2) 0.54542(6) 0.25055(11) 0.0846(7) Uani 1 1 d .
H7 H 0.7921 0.5723 0.2691 0.102 Uiso 1 1 calc R
C8 C 0.70372(19) 0.50814(7) 0.29532(11) 0.0952(7) Uani 1 1 d .
H8 H 0.7119 0.5062 0.3488 0.114 Uiso 1 1 calc R
C9 C 0.6451(2) 0.47454(7) 0.24670(12) 0.0952(7) Uani 1 1 d .
H9 H 0.6080 0.4461 0.2619 0.114 Uiso 1 1 calc R
C10 C 0.65137(18) 0.49102(6) 0.17024(11) 0.0830(6) Uani 1 1 d .
H10 H 0.6187 0.4755 0.1262 0.100 Uiso 1 1 calc R
B3 B 0.5852(2) 0.63918(7) 0.14181(12) 0.0816(7) Uani 1 1 d .
H3 H 0.6333 0.6426 0.1998 0.098 Uiso 1 1 calc R
B4 B 0.4105(2) 0.64639(8) 0.12448(13) 0.0852(7) Uani 1 1 d .
H4 H 0.3420 0.6551 0.1710 0.102 Uiso 1 1 calc R
B5 B 0.3599(3) 0.60853(8) 0.05035(14) 0.0944(8) Uani 1 1 d .
H5 H 0.2586 0.5924 0.0475 0.113 Uiso 1 1 calc R
B6 B 0.5039(2) 0.57811(7) 0.02263(12) 0.0834(7) Uani 1 1 d .
H6 H 0.4978 0.5415 0.0025 0.100 Uiso 1 1 calc R
B7 B 0.6175(3) 0.61927(8) -0.01600(13) 0.0921(8) Uani 1 1 d .
H7A H 0.6860 0.6099 -0.0622 0.111 Uiso 1 1 calc R
B8 B 0.6681(2) 0.65785(8) 0.05777(14) 0.0906(7) Uani 1 1 d .
H8A H 0.7694 0.6741 0.0599 0.109 Uiso 1 1 calc R
B9 B 0.5225(2) 0.68830(8) 0.08889(14) 0.0920(8) Uani 1 1 d .
H9A H 0.5287 0.7242 0.1122 0.110 Uiso 1 1 calc R
B10 B 0.3840(3) 0.66915(8) 0.03060(13) 0.0903(8) Uani 1 1 d .
H10A H 0.2992 0.6928 0.0148 0.108 Uiso 1 1 calc R
B11 B 0.4430(3) 0.62560(8) -0.03393(14) 0.1013(9) Uani 1 1 d .
H11 H 0.3971 0.6204 -0.0921 0.122 Uiso 1 1 calc R
B12 B 0.5412(3) 0.67543(8) -0.01003(14) 0.0977(8) Uani 1 1 d .
H12 H 0.5588 0.7033 -0.0524 0.117 Uiso 1 1 calc R
C1' C 0.44879(16) 0.59822(5) 0.35931(9) 0.0672(5) Uani 1 1 d .
C2' C 0.32039(16) 0.58627(6) 0.42030(9) 0.0683(5) Uani 1 1 d .
C3' C 0.2139(2) 0.54764(5) 0.39442(11) 0.0734(6) Uani 1 1 d .
C4' C 0.06895(19) 0.56813(8) 0.39190(13) 0.0994(7) Uani 1 1 d .
H4'1 H 0.0494 0.5807 0.4416 0.149 Uiso 1 1 calc R
H4'2 H 0.0051 0.5437 0.3785 0.149 Uiso 1 1 calc R
H4'3 H 0.0623 0.5927 0.3540 0.149 Uiso 1 1 calc R
C5' C 0.2155(2) 0.50703(7) 0.45411(11) 0.0963(7) Uani 1 1 d .
H5'1 H 0.1981 0.5194 0.5043 0.144 Uiso 1 1 calc R
H5'2 H 0.3027 0.4920 0.4554 0.144 Uiso 1 1 calc R
H5'3 H 0.1468 0.4845 0.4396 0.144 Uiso 1 1 calc R
C6' C 0.24193(16) 0.52781(6) 0.31478(9) 0.0694(5) Uani 1 1 d .
C7' C 0.1990(2) 0.54736(6) 0.24326(11) 0.0781(6) Uani 1 1 d .
H7' H 0.1560 0.5762 0.2365 0.094 Uiso 1 1 calc R
C8' C 0.23167(19) 0.51632(6) 0.18382(11) 0.0884(6) Uani 1 1 d .
H8' H 0.2131 0.5206 0.1313 0.106 Uiso 1 1 calc R
C9' C 0.2973(2) 0.47765(6) 0.21833(11) 0.0931(7) Uani 1 1 d .
H9' H 0.3306 0.4517 0.1925 0.112 Uiso 1 1 calc R
C10' C 0.30444(19) 0.48468(6) 0.29861(11) 0.0806(6) Uani 1 1 d .
H10' H 0.3438 0.4643 0.3349 0.097 Uiso 1 1 calc R
B3' B 0.4834(2) 0.56894(8) 0.44301(12) 0.0795(7) Uani 1 1 d .
H3' H 0.5156 0.5319 0.4437 0.095 Uiso 1 1 calc R
B4' B 0.5887(2) 0.61450(7) 0.41236(13) 0.0840(7) Uani 1 1 d .
H4' H 0.6922 0.6079 0.3935 0.101 Uiso 1 1 calc R
B5' B 0.4877(2) 0.65666(7) 0.36717(12) 0.0803(7) Uani 1 1 d .
H5' H 0.5232 0.6777 0.3187 0.096 Uiso 1 1 calc R
B6' B 0.3195(2) 0.63738(7) 0.37021(11) 0.0743(6) Uani 1 1 d .
H6' H 0.2445 0.6449 0.3233 0.089 Uiso 1 1 calc R
B7' B 0.2749(2) 0.63599(8) 0.46843(12) 0.0851(7) Uani 1 1 d .
H7'1 H 0.1712 0.6433 0.4863 0.102 Uiso 1 1 calc R
B8' B 0.3783(2) 0.59283(8) 0.51437(12) 0.0840(7) Uani 1 1 d .
H8'1 H 0.3421 0.5717 0.5625 0.101 Uiso 1 1 calc R
B9' B 0.5475(3) 0.61051(8) 0.51047(13) 0.0906(8) Uani 1 1 d .
H9'1 H 0.6228 0.6006 0.5560 0.109 Uiso 1 1 calc R
B10' B 0.5502(3) 0.66574(8) 0.46410(13) 0.0906(8) Uani 1 1 d .
H10B H 0.6270 0.6925 0.4798 0.109 Uiso 1 1 calc R
B11' B 0.3813(3) 0.68136(8) 0.43636(13) 0.0893(8) Uani 1 1 d .
H11' H 0.3472 0.7182 0.4331 0.107 Uiso 1 1 calc R
B12' B 0.4204(3) 0.65256(8) 0.52550(13) 0.0956(8) Uani 1 1 d .
H12' H 0.4124 0.6708 0.5811 0.115 Uiso 1 1 calc R
C21 C 1.2905(2) 0.79441(12) 0.28326(18) 0.1783(15) Uani 1 1 d .
H21A H 1.2671 0.8087 0.3311 0.267 Uiso 1 1 calc R
H21B H 1.3486 0.8152 0.2560 0.267 Uiso 1 1 calc R
H21C H 1.3368 0.7653 0.2935 0.267 Uiso 1 1 calc R
C22 C 1.2011(3) 0.76505(13) 0.17040(17) 0.1927(14) Uani 1 1 d .
H22A H 1.2305 0.7330 0.1805 0.231 Uiso 1 1 calc R
H22B H 1.2758 0.7814 0.1474 0.231 Uiso 1 1 calc R
C23 C 1.0852(3) 0.76350(12) 0.11224(18) 0.1750(14) Uani 1 1 d .
H23A H 1.1131 0.7785 0.0651 0.210 Uiso 1 1 calc R
H23B H 1.0647 0.7309 0.1003 0.210 Uiso 1 1 calc R
C24 C 0.8681(3) 0.78580(11) 0.07869(15) 0.1694(14) Uani 1 1 d .
H24A H 0.7916 0.8012 0.1002 0.254 Uiso 1 1 calc R
H24B H 0.8431 0.7544 0.0633 0.254 Uiso 1 1 calc R
H24C H 0.8964 0.8031 0.0345 0.254 Uiso 1 1 calc R
C31 C 1.0000(3) 0.70322(9) 0.3235(2) 0.2112(18) Uani 1 1 d .
H31A H 1.0928 0.7128 0.3316 0.317 Uiso 1 1 calc R
H31B H 0.9930 0.6816 0.2810 0.317 Uiso 1 1 calc R
H31C H 0.9695 0.6881 0.3693 0.317 Uiso 1 1 calc R
C32 C 0.7901(3) 0.73230(10) 0.2947(3) 0.2118(19) Uani 1 1 d .
H32A H 0.7593 0.7155 0.3395 0.254 Uiso 1 1 calc R
H32B H 0.7825 0.7110 0.2510 0.254 Uiso 1 1 calc R
C33 C 0.6993(2) 0.77231(8) 0.27975(17) 0.1272(10) Uani 1 1 d .
H33A H 0.6260 0.7624 0.2445 0.153 Uiso 1 1 calc R
H33B H 0.6597 0.7816 0.3278 0.153 Uiso 1 1 calc R
C34 C 0.6757(2) 0.84866(8) 0.23487(17) 0.1391(12) Uani 1 1 d .
H34A H 0.7239 0.8746 0.2136 0.209 Uiso 1 1 calc R
H34B H 0.6377 0.8580 0.2826 0.209 Uiso 1 1 calc R
H34C H 0.6042 0.8391 0.1992 0.209 Uiso 1 1 calc R
C41 C 0.9980(3) 0.82488(13) 0.42924(14) 0.1716(16) Uani 1 1 d .
H41A H 1.0046 0.7912 0.4265 0.257 Uiso 1 1 calc R
H41B H 0.9097 0.8335 0.4458 0.257 Uiso 1 1 calc R
H41C H 1.0658 0.8367 0.4654 0.257 Uiso 1 1 calc R
C42 C 1.0122(3) 0.89240(9) 0.35175(17) 0.1580(13) Uani 1 1 d .
H42A H 1.0748 0.9056 0.3904 0.190 Uiso 1 1 calc R
H42B H 0.9215 0.9025 0.3639 0.190 Uiso 1 1 calc R
C43 C 1.0437(3) 0.91055(10) 0.27826(16) 0.1538(12) Uani 1 1 d .
H43A H 1.0021 0.9413 0.2720 0.185 Uiso 1 1 calc R
H43B H 1.1412 0.9147 0.2767 0.185 Uiso 1 1 calc R
C44 C 1.0268(3) 0.90052(9) 0.14536(17) 0.1684(13) Uani 1 1 d .
H44A H 0.9963 0.8783 0.1068 0.253 Uiso 1 1 calc R
H44B H 1.1223 0.9058 0.1412 0.253 Uiso 1 1 calc R
H44C H 0.9790 0.9297 0.1378 0.253 Uiso 1 1 calc R
Li1 Li 0.9781(3) 0.81024(13) 0.24973(16) 0.0779(9) Uani 1 1 d .

loop_
_atom_site_aniso_label
_atom_site_aniso_U_11
_atom_site_aniso_U_22
_atom_site_aniso_U_33
_atom_site_aniso_U_23
_atom_site_aniso_U_13
_atom_site_aniso_U_12
Sm1 0.06828(5) 0.05610(5) 0.06025(5) -0.00008(3) -0.00053(4) 0.00341(3)
O1 0.0740(8) 0.1333(11) 0.1317(11) -0.0190(9) 0.0135(8) 0.0150(7)
O2 0.1063(10) 0.2048(15) 0.0938(9) -0.0470(10) 0.0017(8) 0.0252(10)
O3 0.0942(9) 0.0967(9) 0.1846(14) 0.0436(9) 0.0156(10) 0.0130(7)
O4 0.0696(7) 0.0883(8) 0.1448(11) 0.0050(8) -0.0031(8) 0.0023(6)
O5 0.1180(11) 0.1428(12) 0.0889(9) -0.0195(9) 0.0031(8) -0.0114(9)
O6 0.1495(12) 0.0801(9) 0.1259(11) 0.0056(9) 0.0230(9) -0.0044(8)
C1 0.0661(9) 0.0800(10) 0.0807(10) 0.0206(8) 0.0001(8) 0.0005(8)
C2 0.0789(10) 0.0722(9) 0.0637(9) -0.0065(7) 0.0027(8) -0.0043(8)
C3 0.0748(10) 0.0922(11) 0.0723(10) -0.0053(9) 0.0074(9) 0.0041(9)
C4 0.0746(12) 0.1409(18) 0.1206(17) 0.0093(15) 0.0020(12) -0.0111(12)
C5 0.1166(15) 0.1166(14) 0.0736(11) -0.0009(11) 0.0243(11) 0.0266(12)
C6 0.0722(10) 0.0870(9) 0.0624(9) -0.0002(8) -0.0010(8) 0.0178(8)
C7 0.0743(12) 0.1097(14) 0.0690(10) -0.0041(9) -0.0084(9) 0.0143(9)
C8 0.0914(12) 0.1222(14) 0.0719(10) 0.0168(10) -0.0003(9) 0.0343(10)
C9 0.1061(13) 0.0795(11) 0.1006(13) 0.0146(10) 0.0120(11) 0.0265(10)
C10 0.0947(12) 0.0739(10) 0.0806(11) -0.0074(9) 0.0049(9) 0.0164(9)
B3 0.0876(13) 0.0852(12) 0.0722(11) -0.0165(10) 0.0040(10) -0.0022(11)
B4 0.0854(13) 0.0931(13) 0.0779(12) 0.0130(11) 0.0114(10) 0.0136(11)
B5 0.0897(15) 0.0805(12) 0.1111(15) 0.0301(11) -0.0224(12) -0.0014(11)
B6 0.1027(15) 0.0699(11) 0.0756(11) -0.0014(9) -0.0223(11) 0.0007(10)
B7 0.1323(18) 0.0796(13) 0.0652(11) 0.0033(10) 0.0140(12) 0.0107(13)
B8 0.0979(14) 0.0752(12) 0.1006(15) -0.0073(11) 0.0292(12) -0.0111(10)
B9 0.1057(15) 0.0725(12) 0.0987(15) -0.0110(11) 0.0175(13) 0.0015(11)
B10 0.1052(16) 0.0743(12) 0.0913(14) 0.0202(11) 0.0016(12) 0.0119(11)
B11 0.151(2) 0.0773(13) 0.0734(12) 0.0061(11) -0.0174(13) 0.0143(14)
B12 0.1298(18) 0.0741(12) 0.0911(14) 0.0196(11) 0.0273(13) 0.0116(12)
C1' 0.0708(9) 0.0645(8) 0.0663(9) -0.0063(7) 0.0019(7) -0.0007(7)
C2' 0.0677(9) 0.0713(9) 0.0656(9) 0.0023(7) 0.0001(7) 0.0054(7)
C3' 0.0692(10) 0.0779(10) 0.0729(10) 0.0083(8) 0.0014(8) -0.0020(7)
C4' 0.0697(11) 0.1271(15) 0.1019(14) 0.0012(13) 0.0108(10) 0.0037(11)
C5' 0.1100(14) 0.0914(12) 0.0878(12) 0.0174(10) 0.0089(11) -0.0184(10)
C6' 0.0712(9) 0.0644(8) 0.0722(9) 0.0035(8) -0.0009(8) -0.0138(7)
C7' 0.0737(11) 0.0820(11) 0.0777(11) 0.0063(8) -0.0095(9) -0.0100(8)
C8' 0.1003(12) 0.0892(11) 0.0746(10) -0.0020(9) -0.0107(9) -0.0344(9)
C9' 0.1239(14) 0.0666(10) 0.0894(12) -0.0121(9) 0.0130(11) -0.0229(10)
C10' 0.0924(11) 0.0599(8) 0.0895(11) 0.0071(8) 0.0015(9) -0.0091(8)
B3' 0.0852(13) 0.0745(11) 0.0776(12) -0.0033(10) -0.0106(10) 0.0130(10)
B4' 0.0710(12) 0.0840(13) 0.0961(13) -0.0205(11) -0.0088(11) -0.0076(10)
B5' 0.0983(14) 0.0718(11) 0.0710(11) -0.0087(9) 0.0060(10) -0.0150(10)
B6' 0.0841(12) 0.0668(10) 0.0717(11) -0.0010(9) -0.0017(10) 0.0075(9)
B7' 0.0980(13) 0.0831(12) 0.0747(12) -0.0050(10) 0.0114(11) 0.0234(10)
B8' 0.1020(14) 0.0946(13) 0.0552(10) 0.0069(10) 0.0029(10) 0.0105(12)
B9' 0.1046(16) 0.0900(14) 0.0753(12) -0.0163(10) -0.0218(11) 0.0127(11)
B10' 0.1030(16) 0.0869(13) 0.0814(13) -0.0218(11) -0.0036(12) -0.0076(12)
B11' 0.1048(16) 0.0734(12) 0.0886(14) -0.0101(11) -0.0109(12) 0.0132(11)
B12' 0.1224(18) 0.0904(14) 0.0733(12) -0.0187(11) -0.0074(12) 0.0107(13)
C21 0.0800(16) 0.246(3) 0.206(3) -0.029(3) -0.0410(18) 0.0361(19)
C22 0.1534(19) 0.273(3) 0.155(2) -0.018(2) 0.0536(17) 0.092(2)
C23 0.182(3) 0.192(3) 0.153(2) -0.053(2) 0.029(2) 0.038(2)
C24 0.174(3) 0.206(3) 0.1248(19) -0.031(2) -0.0425(18) -0.020(2)
C31 0.163(3) 0.1253(19) 0.344(5) 0.090(2) -0.014(3) 0.0419(18)
C32 0.0885(17) 0.141(2) 0.407(5) 0.093(3) 0.019(2) -0.0124(15)
C33 0.0800(13) 0.1251(18) 0.178(2) 0.0181(17) 0.0181(15) -0.0100(12)
C34 0.1059(17) 0.1016(16) 0.208(3) 0.0075(17) -0.0207(19) 0.0144(13)
C41 0.188(3) 0.252(4) 0.0751(15) 0.000(2) 0.0071(17) 0.002(3)
C42 0.185(3) 0.1347(19) 0.155(2) -0.0618(16) 0.019(2) -0.0138(19)
C43 0.170(2) 0.1042(16) 0.191(3) -0.0397(16) 0.055(2) -0.0497(14)
C44 0.221(3) 0.1271(19) 0.160(2) 0.0557(17) 0.046(2) -0.011(2)
Li1 0.0711(16) 0.0849(17) 0.0780(18) -0.0063(14) 0.0066(14) 0.0010(13)

loop_
_atom_type_symbol
_atom_type_description
_atom_type_scat_dispersion_real
_atom_type_scat_dispersion_imag
_atom_type_scat_source
C C 0.0033 0.0016 'International Tables Vol C Tables 4.2.6.8 and 6.1.1.4'
H H 0.0000 0.0000 'International Tables Vol C Tables 4.2.6.8 and 6.1.1.4'
B B 0.0013 0.0007 'International Tables Vol C Tables 4.2.6.8 and 6.1.1.4'
O O 0.0106 0.0060 'International Tables Vol C Tables 4.2.6.8 and 6.1.1.4'
Sm Sm -0.1638 3.4418 'International Tables Vol C Tables 4.2.6.8 and 6.1.1.4'
Li Li -0.0003 0.0001 'International Tables Vol C Tables 4.2.6.8 and 6.1.1.4'

loop_
_geom_angle_atom_site_label_1
_geom_angle_atom_site_label_2
_geom_angle_atom_site_label_3
_geom_angle
C1 Sm1 C1' 114.24(5)
C1 Sm1 C9' 108.27(6)
C1' Sm1 C9' 117.25(6)
C1 Sm1 C10' 135.87(6)
C1' Sm1 C10' 89.44(5)
C9' Sm1 C10' 30.61(6)
C1 Sm1 C9 112.75(6)
C1' Sm1 C9 119.07(6)
C9' Sm1 C9 80.65(6)
C10' Sm1 C9 82.53(6)
C1 Sm1 C8 117.12(6)
C1' Sm1 C8 93.03(5)
C9' Sm1 C8 106.36(6)
C10' Sm1 C8 96.87(6)
C9 Sm1 C8 30.02(6)
C1 Sm1 C8' 85.82(5)
C1' Sm1 C8' 111.74(5)
C9' Sm1 C8' 30.32(6)
C10' Sm1 C8' 50.23(6)
C9 Sm1 C8' 108.17(6)
C8 Sm1 C8' 136.16(6)
C1 Sm1 C10 82.63(5)
C1' Sm1 C10 141.93(5)
C9' Sm1 C10 85.75(6)
C10' Sm1 C10 101.55(5)
C9 Sm1 C10 30.41(6)
C8 Sm1 C10 49.81(6)
C8' Sm1 C10 102.99(6)
C1 Sm1 C7' 95.41(5)
C1' Sm1 C7' 81.78(5)
C9' Sm1 C7' 49.70(6)
C10' Sm1 C7' 49.66(5)
C9 Sm1 C7' 129.04(6)
C8 Sm1 C7' 145.89(6)
C8' Sm1 C7' 30.11(5)
C10 Sm1 C7' 132.55(5)
C1 Sm1 C7 89.47(5)
C1' Sm1 C7 94.83(5)
C9' Sm1 C7 129.92(6)
C10' Sm1 C7 126.79(5)
C9 Sm1 C7 49.56(6)
C8 Sm1 C7 30.01(6)
C8' Sm1 C7 152.56(6)
C10 Sm1 C7 49.58(5)
C7' Sm1 C7 174.89(6)
C1 Sm1 C6' 125.18(5)
C1' Sm1 C6' 67.78(5)
C9' Sm1 C6' 50.12(6)
C10' Sm1 C6' 30.19(5)
C9 Sm1 C6' 111.22(6)
C8 Sm1 C6' 117.42(5)
C8' Sm1 C6' 50.05(5)
C10 Sm1 C6' 131.53(5)
C7' Sm1 C6' 30.04(5)
C7 Sm1 C6' 144.91(5)
C1 Sm1 C6 68.22(5)
C1' Sm1 C6 122.26(5)
C9' Sm1 C6 115.22(6)
C10' Sm1 C6 130.65(5)
C9 Sm1 C6 49.97(6)
C8 Sm1 C6 49.77(5)
C8' Sm1 C6 125.69(5)
C10 Sm1 C6 30.21(5)
C7' Sm1 C6 154.52(5)
C7 Sm1 C6 29.99(5)
C6' Sm1 C6 160.73(5)
C21 O1 C22 113.5(2)
C21 O1 Li1 131.59(18)
C22 O1 Li1 113.78(16)
C23 O2 C24 115.3(2)
C23 O2 Li1 116.95(19)
C24 O2 Li1 127.75(18)
C32 O3 C31 112.5(2)
C32 O3 Li1 113.22(18)
C31 O3 Li1 128.25(18)
C34 O4 C33 112.13(16)
C34 O4 Li1 129.66(16)
C33 O4 Li1 116.85(15)
C42 O5 C41 115.5(2)
C42 O5 Li1 113.92(18)
C41 O5 Li1 125.63(19)
C43 O6 C44 115.4(2)
C43 O6 Li1 113.01(17)
C44 O6 Li1 127.23(17)
B4 C1 B3 62.07(12)
B4 C1 B6 111.02(14)
B3 C1 B6 110.47(14)
B4 C1 C2 108.81(13)
B3 C1 C2 59.71(11)
B6 C1 C2 60.11(11)
B4 C1 B5 61.11(12)
B3 C1 B5 111.48(14)
B6 C1 B5 61.49(13)
C2 C1 B5 108.79(14)
B4 C1 Sm1 111.24(11)
B3 C1 Sm1 103.13(10)
B6 C1 Sm1 134.70(11)
C2 C1 Sm1 118.56(10)
B5 C1 Sm1 130.91(12)
C3 C2 B3 117.56(14)
C3 C2 B7 123.35(15)
B3 C2 B7 112.40(14)
C3 C2 B6 118.56(14)
B3 C2 B6 110.17(14)
B7 C2 B6 62.49(12)
C3 C2 C1 117.01(13)
B3 C2 C1 59.75(11)
B7 C2 C1 110.03(14)
B6 C2 C1 59.71(11)
C3 C2 B8 122.79(15)
B3 C2 B8 62.89(12)
B7 C2 B8 61.41(12)
B6 C2 B8 112.10(14)
C1 C2 B8 110.23(13)
C6 C3 C4 108.53(15)
C6 C3 C5 108.79(16)
C4 C3 C5 105.87(16)
C6 C3 C2 112.69(14)
C4 C3 C2 110.21(16)
C5 C3 C2 110.50(14)
C7 C6 C10 106.99(16)
C7 C6 C3 126.45(16)
C10 C6 C3 126.41(16)
C7 C6 Sm1 74.38(11)
C10 C6 Sm1 73.70(10)
C3 C6 Sm1 120.99(11)
C8 C7 C6 108.45(16)
C8 C7 Sm1 73.51(11)
C6 C7 Sm1 75.63(11)
C9 C8 C7 108.60(17)
C9 C8 Sm1 74.98(11)
C7 C8 Sm1 76.48(11)
C8 C9 C10 108.10(17)
C8 C9 Sm1 75.00(11)
C10 C9 Sm1 75.71(11)
C9 C10 C6 107.87(16)
C9 C10 Sm1 73.88(11)
C6 C10 Sm1 76.08(10)
C2 B3 C1 60.54(11)
C2 B3 B4 107.07(15)
C1 B3 B4 59.02(11)
C2 B3 B9 106.76(15)
C1 B3 B9 106.97(15)
B4 B3 B9 59.74(13)
C2 B3 B8 59.00(11)
C1 B3 B8 107.77(15)
B4 B3 B8 107.75(15)
B9 B3 B8 60.15(13)
C1 B4 B5 59.86(12)
C1 B4 B3 58.91(11)
B5 B4 B3 107.93(16)
C1 B4 B9 107.63(16)
B5 B4 B9 109.17(16)
B3 B4 B9 60.66(13)
C1 B4 B10 107.86(15)
B5 B4 B10 61.00(13)
B3 B4 B10 108.18(16)
B9 B4 B10 59.91(13)
C1 B5 B4 59.03(12)
C1 B5 B6 58.94(12)
B4 B5 B6 107.28(17)
C1 B5 B11 106.45(17)
B4 B5 B11 108.19(16)
B6 B5 B11 60.10(13)
C1 B5 B10 106.60(16)
B4 B5 B10 60.24(12)
B6 B5 B10 108.15(17)
B11 B5 B10 60.33(13)
C1 B6 C2 60.18(10)
C1 B6 B5 59.57(12)
C2 B6 B5 107.34(15)
C1 B6 B11 107.36(15)
C2 B6 B11 105.75(15)
B5 B6 B11 60.62(14)
C1 B6 B7 107.24(14)
C2 B6 B7 58.53(12)
B5 B6 B7 108.08(16)
B11 B6 B7 59.33(14)
C2 B7 B8 59.62(12)
C2 B7 B11 106.72(17)
B8 B7 B11 108.56(17)
C2 B7 B12 106.19(15)
B8 B7 B12 59.99(13)
B11 B7 B12 59.94(14)
C2 B7 B6 58.98(11)
B8 B7 B6 107.83(16)
B11 B7 B6 60.10(14)
B12 B7 B6 107.32(18)
C2 B8 B7 58.97(11)
C2 B8 B12 106.29(16)
B7 B8 B12 60.75(13)
C2 B8 B9 105.67(16)
B7 B8 B9 108.48(18)
B12 B8 B9 60.10(14)
C2 B8 B3 58.11(11)
B7 B8 B3 106.58(16)
B12 B8 B3 107.16(17)
B9 B8 B3 59.67(13)
B4 B9 B10 60.28(13)
B4 B9 B3 59.61(13)
B10 B9 B3 107.64(16)
B4 B9 B12 106.91(16)
B10 B9 B12 59.05(14)
B3 B9 B12 106.97(16)
B4 B9 B8 107.66(16)
B10 B9 B8 107.13(16)
B3 B9 B8 60.18(13)
B12 B9 B8 59.34(14)
B12 B10 B9 60.90(14)
B12 B10 B4 107.99(17)
B9 B10 B4 59.81(13)
B12 B10 B5 107.82(16)
B9 B10 B5 107.28(16)
B4 B10 B5 58.76(13)
B12 B10 B11 59.90(14)
B9 B10 B11 108.13(18)
B4 B10 B11 106.52(15)
B5 B10 B11 59.70(13)
B7 B11 B12 60.67(14)
B7 B11 B6 60.57(13)
B12 B11 B6 108.25(17)
B7 B11 B5 108.00(17)
B12 B11 B5 107.16(16)
B6 B11 B5 59.28(13)
B7 B11 B10 107.66(17)
B12 B11 B10 58.81(13)
B6 B11 B10 107.22(16)
B5 B11 B10 59.97(13)
B10 B12 B8 108.91(17)
B10 B12 B11 61.29(14)
B8 B12 B11 107.52(16)
B10 B12 B7 108.62(17)
B8 B12 B7 59.26(13)
B11 B12 B7 59.39(14)
B10 B12 B9 60.05(14)
B8 B12 B9 60.56(13)
B11 B12 B9 108.55(17)
B7 B12 B9 107.66(16)
B4' C1' B3' 62.36(12)
B4' C1' B6' 110.99(13)
B3' C1' B6' 110.60(13)
B4' C1' B5' 61.02(12)
B3' C1' B5' 111.80(13)
B6' C1' B5' 61.58(11)
B4' C1' C2' 108.98(13)
B3' C1' C2' 60.31(11)
B6' C1' C2' 59.26(10)
B5' C1' C2' 108.19(13)
B4' C1' Sm1 119.71(11)
B3' C1' Sm1 113.23(10)
B6' C1' Sm1 123.74(10)
B5' C1' Sm1 126.11(11)
C2' C1' Sm1 119.01(9)
C3' C2' B6' 117.55(13)
C3' C2' B7' 122.10(14)
B6' C2' B7' 62.89(11)
C3' C2' B3' 118.40(14)
B6' C2' B3' 110.55(14)
B7' C2' B3' 112.77(14)
C3' C2' C1' 117.60(13)
B6' C2' C1' 60.20(10)
B7' C2' C1' 110.54(13)
B3' C2' C1' 59.30(10)
C3' C2' B8' 122.75(14)
B6' C2' B8' 112.89(13)
B7' C2' B8' 62.02(12)
B3' C2' B8' 62.48(12)
C1' C2' B8' 109.72(13)
C6' C3' C4' 108.26(15)
C6' C3' C5' 109.34(13)
C4' C3' C5' 106.60(16)
C6' C3' C2' 111.97(14)
C4' C3' C2' 110.65(14)
C5' C3' C2' 109.86(15)
C10' C6' C7' 106.73(15)
C10' C6' C3' 126.77(15)
C7' C6' C3' 126.28(15)
C10' C6' Sm1 72.63(10)
C7' C6' Sm1 74.37(11)
C3' C6' Sm1 122.54(11)
C8' C7' C6' 109.17(15)
C8' C7' Sm1 74.23(11)
C6' C7' Sm1 75.59(11)
C9' C8' C7' 107.20(16)
C9' C8' Sm1 73.36(11)
C7' C8' Sm1 75.66(11)
C8' C9' C10' 108.48(16)
C8' C9' Sm1 76.33(11)
C10' C9' Sm1 75.23(11)
C6' C10' C9' 108.40(16)
C6' C10' Sm1 77.18(10)
C9' C10' Sm1 74.16(11)
C1' B3' C2' 60.38(10)
C1' B3' B4' 58.75(12)
C2' B3' B4' 106.23(15)
C1' B3' B9' 107.11(15)
C2' B3' B9' 105.64(15)
B4' B3' B9' 60.31(13)
C1' B3' B8' 107.68(15)
C2' B3' B8' 58.86(11)
B4' B3' B8' 107.24(15)
B9' B3' B8' 59.14(13)
C1' B4' B5' 59.94(11)
C1' B4' B3' 58.89(11)
B5' B4' B3' 108.14(16)
C1' B4' B10' 108.40(15)
B5' B4' B10' 61.62(12)
B3' B4' B10' 108.35(16)
C1' B4' B9' 107.02(16)
B5' B4' B9' 109.34(16)
B3' B4' B9' 60.06(13)
B10' B4' B9' 60.04(13)
C1' B5' B4' 59.04(11)
C1' B5' B6' 59.20(11)
B4' B5' B6' 107.47(15)
C1' B5' B11' 107.63(15)
B4' B5' B11' 108.36(16)
B6' B5' B11' 61.07(12)
C1' B5' B10' 106.48(14)
B4' B5' B10' 60.07(13)
B6' B5' B10' 108.10(15)
B11' B5' B10' 59.83(13)
C2' B6' C1' 60.54(10)
C2' B6' B5' 107.34(14)
C1' B6' B5' 59.22(11)
C2' B6' B7' 59.03(11)
C1' B6' B7' 107.75(14)
B5' B6' B7' 107.80(15)
C2' B6' B11' 106.04(14)
C1' B6' B11' 106.79(14)
B5' B6' B11' 59.99(12)
B7' B6' B11' 59.42(12)
C2' B7' B11' 106.26(15)
C2' B7' B8' 59.19(11)
B11' B7' B8' 108.04(17)
C2' B7' B6' 58.07(11)
B11' B7' B6' 60.65(12)
B8' B7' B6' 106.74(15)
C2' B7' B12' 105.63(15)
B11' B7' B12' 60.27(13)
B8' B7' B12' 59.49(13)
B6' B7' B12' 107.68(16)
C2' B8' B9' 106.15(15)
C2' B8' B12' 106.14(15)
B9' B8' B12' 60.25(14)
C2' B8' B7' 58.79(11)
B9' B8' B7' 108.60(16)
B12' B8' B7' 60.54(13)
C2' B8' B3' 58.66(11)
B9' B8' B3' 59.96(13)
B12' B8' B3' 107.65(16)
B7' B8' B3' 107.08(14)
B8' B9' B12' 60.14(14)
B8' B9' B3' 60.90(13)
B12' B9' B3' 108.30(17)
B8' B9' B10' 107.71(17)
B12' B9' B10' 59.05(13)
B3' B9' B10' 107.78(15)
B8' B9' B4' 108.09(15)
B12' B9' B4' 106.87(16)
B3' B9' B4' 59.62(12)
B10' B9' B4' 59.77(12)
B12' B10' B4' 108.20(17)
B12' B10' B9' 60.32(14)
B4' B10' B9' 60.19(13)
B12' B10' B11' 60.87(14)
B4' B10' B11' 106.75(16)
B9' B10' B11' 108.45(17)
B12' B10' B5' 108.01(17)
B4' B10' B5' 58.31(12)
B9' B10' B5' 106.82(15)
B11' B10' B5' 59.60(13)
B7' B11' B5' 107.37(15)
B7' B11' B12' 60.14(13)
B5' B11' B12' 106.96(16)
B7' B11' B10' 107.18(16)
B5' B11' B10' 60.58(13)
B12' B11' B10' 58.55(14)
B7' B11' B6' 59.93(12)
B5' B11' B6' 58.94(12)
B12' B11' B6' 107.02(15)
B10' B11' B6' 107.01(15)
B10' B12' B9' 60.63(14)
B10' B12' B8' 108.55(16)
B9' B12' B8' 59.61(13)
B10' B12' B11' 60.58(14)
B9' B12' B11' 108.46(16)
B8' B12' B11' 107.87(16)
B10' B12' B7' 108.36(16)
B9' B12' B7' 107.64(16)
B8' B12' B7' 59.97(13)
B11' B12' B7' 59.59(13)
O1 C22 C23 117.0(2)
O2 C23 C22 114.3(3)
O3 C32 C33 115.3(2)
O4 C33 C32 113.57(19)
O5 C42 C43 113.5(2)
O6 C43 C42 114.1(2)
O1 Li1 O4 161.1(2)
O1 Li1 O2 77.85(12)
O4 Li1 O2 90.96(12)
O1 Li1 O5 94.18(13)
O4 Li1 O5 99.15(13)
O2 Li1 O5 167.51(17)
O1 Li1 O6 100.45(14)
O4 Li1 O6 95.72(14)
O2 Li1 O6 95.42(14)
O5 Li1 O6 76.39(13)
O1 Li1 O3 91.05(14)
O4 Li1 O3 75.03(11)
O2 Li1 O3 96.96(15)
O5 Li1 O3 92.75(13)
O6 Li1 O3 164.62(16)

loop_
_geom_bond_atom_site_label_1
_geom_bond_atom_site_label_2
_geom_bond_distance
Sm1 C1 2.5031(17)
Sm1 C1' 2.5410(16)
Sm1 C9' 2.6552(19)
Sm1 C10' 2.6688(18)
Sm1 C9 2.675(2)
Sm1 C8 2.6757(19)
Sm1 C8' 2.6927(18)
Sm1 C10 2.6988(18)
Sm1 C7' 2.711(2)
Sm1 C7 2.713(2)
Sm1 C6' 2.7265(17)
Sm1 C6 2.7292(18)
O1 C21 1.340(3)
O1 C22 1.379(3)
O1 Li1 2.094(3)
O2 C23 1.300(3)
O2 C24 1.408(3)
O2 Li1 2.134(3)
O3 C32 1.316(3)
O3 C31 1.411(3)
O3 Li1 2.240(4)
O4 C34 1.385(3)
O4 C33 1.405(3)
O4 Li1 2.111(3)
O5 C42 1.373(3)
O5 C41 1.407(3)
O5 Li1 2.104(3)
O6 C43 1.361(3)
O6 C44 1.385(3)
O6 Li1 2.153(4)
C1 B4 1.699(3)
C1 B3 1.697(3)
C1 B6 1.703(3)
C1 C2 1.711(2)
C1 B5 1.714(3)
C2 C3 1.561(2)
C2 B3 1.697(3)
C2 B7 1.702(3)
C2 B6 1.710(3)
C2 B8 1.713(3)
C3 C6 1.525(3)
C3 C4 1.547(3)
C3 C5 1.550(3)
C6 C7 1.408(3)
C6 C10 1.415(2)
C7 C8 1.396(3)
C8 C9 1.386(3)
C9 C10 1.410(3)
B3 B4 1.751(3)
B3 B9 1.770(3)
B3 B8 1.779(3)
B4 B5 1.735(3)
B4 B9 1.754(3)
B4 B10 1.762(3)
B5 B6 1.747(3)
B5 B11 1.771(4)
B5 B10 1.775(3)
B6 B11 1.761(3)
B6 B7 1.770(3)
B7 B8 1.744(3)
B7 B11 1.748(4)
B7 B12 1.770(3)
B8 B12 1.757(3)
B8 B9 1.778(3)
B9 B10 1.756(3)
B9 B12 1.770(3)
B10 B12 1.738(4)
B10 B11 1.782(3)
B11 B12 1.757(3)
C1' B4' 1.694(3)
C1' B3' 1.697(3)
C1' B6' 1.709(3)
C1' B5' 1.710(3)
C1' C2' 1.715(2)
C2' C3' 1.573(2)
C2' B6' 1.693(2)
C2' B7' 1.710(3)
C2' B3' 1.714(3)
C2' B8' 1.718(3)
C3' C6' 1.526(2)
C3' C4' 1.544(3)
C3' C5' 1.550(3)
C6' C10' 1.406(2)
C6' C7' 1.409(2)
C7' C8' 1.404(3)
C8' C9' 1.399(3)
C9' C10' 1.405(3)
B3' B4' 1.755(3)
B3' B9' 1.763(3)
B3' B8' 1.780(3)
B4' B5' 1.728(3)
B4' B10' 1.760(3)
B4' B9' 1.768(3)
B5' B6' 1.750(3)
B5' B11' 1.769(3)
B5' B10' 1.787(3)
B6' B7' 1.776(3)
B6' B11' 1.789(3)
B7' B11' 1.766(3)
B7' B8' 1.766(3)
B7' B12' 1.776(3)
B8' B9' 1.748(3)
B8' B12' 1.758(3)
B9' B12' 1.760(3)
B9' B10' 1.765(3)
B10' B12' 1.737(3)
B10' B11' 1.774(3)
B11' B12' 1.779(3)
C22 C23 1.496(4)
C32 C33 1.465(4)
C42 C43 1.421(4)
